data_2202767
loop_
_publ_author_name
'He, Xiao-Hui'
'Yao, Ying-Zheng'
'Luo, Xiang'
'Zhang, Ling'
'Wu, Qing'

_publ_section_title Di-\m-acetylacetonato-bis[diacetylacetonato(<i>tert</i>-butylamine)nickel(II)]
_journal_issue 12
_journal_name_full 'Acta Crystallographica Section E'
_journal_page_first m1196
_journal_page_last m1197
_journal_paper_doi 10.1107/S1600536803026606
_journal_volume 59
_journal_year 2003
_chemical_formula_iupac '[Ni2 (C5 H7 O2)4 (C4 H11 N)2]'
_chemical_formula_moiety 'C28 H50 N2 Ni2 O8'
_chemical_formula_sum 'C28 H50 N2 Ni2 O8'
_chemical_formula_weight 660.12
_chemical_name_systematic
;
Di-\m-acetylacetonato-bis[diacetylacetonato(tert-butylamine)nickel(II)]
;
_space_group_IT_number 2
_symmetry_cell_setting triclinic
_symmetry_space_group_name_Hall '-P 1'
_symmetry_space_group_name_H-M 'P -1'
_atom_sites_solution_hydrogens geom
_atom_sites_solution_primary direct
_atom_sites_solution_secondary difmap
_audit_creation_method SHELXL97
_cell_angle_alpha 110.555(2)
_cell_angle_beta 99.252(2)
_cell_angle_gamma 100.637(2)
_cell_formula_units_Z 1
_cell_length_a 9.0730(10)
_cell_length_b 9.1410(10)
_cell_length_c 11.5130(10)
_cell_measurement_reflns_used 972
_cell_measurement_temperature 298(2)
_cell_measurement_theta_max 26.7
_cell_measurement_theta_min 3.4
_cell_volume 851.88(15)
_computing_cell_refinement SMART
_computing_data_collection 'SMART (Bruker, 1999)'
_computing_data_reduction 'SAINT (Bruker, 1999)'
_computing_molecular_graphics 'ORTEPII (Johnson, 1976)'
_computing_publication_material SHELXL97
_computing_structure_refinement 'SHELXL97 (Sheldrick, 1997)'
_computing_structure_solution 'SHELXS97 (Sheldrick, 1997)'
_diffrn_ambient_temperature 298(2)
_diffrn_measured_fraction_theta_full 0.95
_diffrn_measured_fraction_theta_max 0.95
_diffrn_measurement_device_type 'Bruker Model area-detector'
_diffrn_measurement_method '\f and \w'
_diffrn_radiation_monochromator graphite
_diffrn_radiation_source 'fine-focus sealed tube'
_diffrn_radiation_type MoK\a
_diffrn_radiation_wavelength 0.71073
_diffrn_reflns_av_R_equivalents 0.019
_diffrn_reflns_av_sigmaI/netI 0.036
_diffrn_reflns_limit_h_max 11
_diffrn_reflns_limit_h_min -11
_diffrn_reflns_limit_k_max 10
_diffrn_reflns_limit_k_min -11
_diffrn_reflns_limit_l_max 14
_diffrn_reflns_limit_l_min -14
_diffrn_reflns_number 5189
_diffrn_reflns_theta_full 27.2
_diffrn_reflns_theta_max 27.2
_diffrn_reflns_theta_min 2.4
_diffrn_standards_decay_% 0
_diffrn_standards_interval_time 0
_diffrn_standards_number 0
_exptl_absorpt_coefficient_mu 1.149
_exptl_absorpt_correction_T_max 0.847
_exptl_absorpt_correction_T_min 0.650
_exptl_absorpt_correction_type multi-scan
_exptl_absorpt_process_details '(SADABS; Sheldrick, 1996)'
_exptl_crystal_colour green
_exptl_crystal_density_diffrn 1.287
_exptl_crystal_density_meas ?
_exptl_crystal_density_method 'not measured'
_exptl_crystal_description block
_exptl_crystal_F_000 352
_exptl_crystal_size_max 0.41
_exptl_crystal_size_mid 0.31
_exptl_crystal_size_min 0.15
_refine_diff_density_max 1.39
_refine_diff_density_min -0.78
_refine_ls_extinction_method none
_refine_ls_goodness_of_fit_ref 1.08
_refine_ls_hydrogen_treatment constr
_refine_ls_matrix_type full
_refine_ls_number_parameters 185
_refine_ls_number_reflns 3608
_refine_ls_number_restraints 39
_refine_ls_restrained_S_all 1.14
_refine_ls_R_factor_all 0.078
_refine_ls_R_factor_gt 0.062
_refine_ls_shift/su_max 0.001
_refine_ls_shift/su_mean 0.001
_refine_ls_structure_factor_coef Fsqd
_refine_ls_weighting_details 'calc w = 1/[\s^2^(Fo^2^)+(0.1088P)^2^+0.8863P] where P = (Fo^2^+2Fc^2^)/3'
_refine_ls_weighting_scheme calc
_refine_ls_wR_factor_gt 0.176
_refine_ls_wR_factor_ref 0.193
_reflns_number_gt 2817
_reflns_number_total 3608
_reflns_threshold_expression I>2\s(I)
_cod_data_source_file ng6002.cif
_cod_data_source_block I
_cod_depositor_comments
;
The following automatic conversions were performed:
'_symmetry_cell_setting' value 'Triclinic' changed to 'triclinic'
according to '/home/saulius/struct/CIF-dictionaries/cif_core.dic'
dictionary named 'cif_core.dic' version 2.4.1 from 2010-06-29.

Automatic conversion script
Id: cif_fix_enum 1527 2010-12-29 10:47:43Z saulius 

The following automatic conversions were performed:

'_symmetry_cell_setting' value 'Triclinic' changed to 'triclinic'
according to /home/saulius/struct/CIF-dictionaries/cif_core.dic
dictionary named 'cif_core.dic' version 2.4.1 from 2010-06-29.

Automatic conversion script
Id: cif_fix_values 1715 2011-07-08 13:25:40Z adriana 

The following automatic conversions were performed:

'_exptl_crystal_density_meas' value 'not measured' was changed to '?'
- the value is perceived as not measured.

Automatic conversion script
Id: cif_fix_values 3008 2015-01-20 13:52:24Z robertas 
;
_cod_original_cell_volume 851.9(2)
_cod_database_code 2202767

loop_
_symmetry_equiv_pos_as_xyz
'x, y, z'
'-x, -y, -z'

loop_
_atom_site_label
_atom_site_fract_x
_atom_site_fract_y
_atom_site_fract_z
_atom_site_U_iso_or_equiv
_atom_site_adp_type
_atom_site_calc_flag
_atom_site_refinement_flags
_atom_site_occupancy
_atom_site_disorder_assembly
_atom_site_disorder_group
_atom_site_type_symbol
Ni1 0.47244(6) 0.35588(7) 0.36053(5) 0.0463(2) Uani d . 1 . . Ni
O1 0.3624(3) 0.4216(4) 0.5085(3) 0.0490(10) Uani d . 1 . . O
O2 0.3001(4) 0.1530(4) 0.2612(3) 0.0620(10) Uani d . 1 . . O
O3 0.5857(4) 0.2348(4) 0.4462(3) 0.0560(10) Uani d . 1 . . O
O4 0.5745(4) 0.2907(4) 0.2155(3) 0.0570(10) Uani d . 1 . . O
N1 0.3511(8) 0.4967(6) 0.2936(4) 0.101(2) Uani d D 1 . . N
C1 0.1502(7) 0.4331(9) 0.6033(6) 0.083(2) Uani d . 1 . . C
C2 0.2212(5) 0.3552(6) 0.4977(5) 0.0520(10) Uani d . 1 . . C
C3 0.1300(6) 0.2176(6) 0.3937(5) 0.0600(10) Uani d . 1 . . C
C4 0.1730(5) 0.1231(6) 0.2867(5) 0.0550(10) Uani d . 1 . . C
C5 0.0560(7) -0.0287(7) 0.1924(6) 0.079(2) Uani d . 1 . . C
C6 0.7031(7) 0.0333(8) 0.4638(6) 0.075(2) Uani d . 1 . . C
C7 0.6461(5) 0.1260(6) 0.3885(5) 0.0550(10) Uani d . 1 . . C
C8 0.6687(6) 0.0908(6) 0.2663(5) 0.0600(10) Uani d . 1 . . C
C9 0.6384(5) 0.1743(6) 0.1888(5) 0.0560(10) Uani d . 1 . . C
C10 0.6891(8) 0.1342(8) 0.0667(6) 0.081(2) Uani d . 1 . . C
C11 0.3090(6) 0.5115(6) 0.1725(4) 0.0670(10) Uani d D 1 . . C
C12 0.2620(8) 0.3536(7) 0.0645(5) 0.094(2) Uani d DU 1 . . C
C13 0.1970(10) 0.6050(10) 0.1687(9) 0.187(5) Uani d DU 1 . . C
C14 0.4570(10) 0.6050(10) 0.1585(9) 0.170(5) Uani d DU 1 . . C
H1N1 0.2599 0.4764 0.3139 0.121 Uiso calc R 1 . . H
H1N2 0.4010 0.5986 0.3481 0.121 Uiso calc R 1 . . H
H1A 0.1994 0.4241 0.6799 0.125 Uiso calc R 1 . . H
H1B 0.0419 0.3802 0.5803 0.125 Uiso calc R 1 . . H
H1C 0.1636 0.5454 0.6179 0.125 Uiso calc R 1 . . H
H3 0.0276 0.1844 0.3959 0.072 Uiso calc R 1 . . H
H5A -0.0338 -0.0015 0.1581 0.118 Uiso calc R 1 . . H
H5B 0.0269 -0.0992 0.2347 0.118 Uiso calc R 1 . . H
H5C 0.1001 -0.0824 0.1242 0.118 Uiso calc R 1 . . H
H6A 0.7597 0.1076 0.5485 0.113 Uiso calc R 1 . . H
H6B 0.7695 -0.0264 0.4221 0.113 Uiso calc R 1 . . H
H6C 0.6165 -0.0404 0.4688 0.113 Uiso calc R 1 . . H
H8 0.7082 0.0023 0.2328 0.071 Uiso calc R 1 . . H
H10A 0.6128 0.1423 0.0027 0.122 Uiso calc R 1 . . H
H10B 0.7008 0.0259 0.0385 0.122 Uiso calc R 1 . . H
H10C 0.7861 0.2086 0.0805 0.122 Uiso calc R 1 . . H
H12A 0.1679 0.2901 0.0690 0.142 Uiso calc R 1 . . H
H12B 0.3418 0.2983 0.0681 0.142 Uiso calc R 1 . . H
H12C 0.2455 0.3691 -0.0144 0.142 Uiso calc R 1 . . H
H13A 0.1012 0.5491 0.1770 0.280 Uiso calc R 1 . . H
H13B 0.1807 0.6174 0.0887 0.280 Uiso calc R 1 . . H
H13C 0.2351 0.7091 0.2378 0.280 Uiso calc R 1 . . H
H14A 0.4927 0.7096 0.2275 0.255 Uiso calc R 1 . . H
H14B 0.4379 0.6171 0.0784 0.255 Uiso calc R 1 . . H
H14C 0.5349 0.5466 0.1608 0.255 Uiso calc R 1 . . H

loop_
_atom_site_aniso_label
_atom_site_aniso_U_11
_atom_site_aniso_U_22
_atom_site_aniso_U_33
_atom_site_aniso_U_12
_atom_site_aniso_U_13
_atom_site_aniso_U_23
Ni1 0.0431(4) 0.0510(4) 0.0460(4) 0.0186(2) 0.0130(2) 0.0164(3)
O1 0.040(2) 0.053(2) 0.050(2) 0.0140(10) 0.0150(10) 0.0140(10)
O2 0.053(2) 0.060(2) 0.061(2) 0.018(2) 0.015(2) 0.010(2)
O3 0.060(2) 0.059(2) 0.055(2) 0.028(2) 0.016(2) 0.024(2)
O4 0.060(2) 0.062(2) 0.052(2) 0.024(2) 0.020(2) 0.020(2)
N1 0.157(6) 0.086(4) 0.056(3) 0.073(4) -0.006(3) 0.018(3)
C1 0.054(3) 0.098(5) 0.078(4) 0.006(3) 0.031(3) 0.011(3)
C2 0.043(2) 0.058(3) 0.057(3) 0.016(2) 0.016(2) 0.022(2)
C3 0.044(2) 0.062(3) 0.071(3) 0.012(2) 0.016(2) 0.023(3)
C4 0.045(2) 0.053(3) 0.066(3) 0.018(2) 0.009(2) 0.020(2)
C5 0.058(3) 0.064(3) 0.088(4) 0.010(3) 0.008(3) 0.007(3)
C6 0.080(4) 0.078(4) 0.090(4) 0.041(3) 0.028(3) 0.046(3)
C7 0.043(2) 0.053(3) 0.068(3) 0.018(2) 0.013(2) 0.022(2)
C8 0.056(3) 0.060(3) 0.068(3) 0.029(2) 0.023(2) 0.022(2)
C9 0.049(2) 0.058(3) 0.056(3) 0.019(2) 0.018(2) 0.011(2)
C10 0.093(4) 0.088(4) 0.070(4) 0.039(4) 0.038(3) 0.024(3)
C11 0.085(4) 0.069(3) 0.053(3) 0.030(3) 0.014(3) 0.027(3)
C12 0.111(5) 0.095(4) 0.064(3) 0.030(4) 0.001(3) 0.023(3)
C13 0.207(9) 0.193(9) 0.156(8) 0.125(7) -0.015(6) 0.053(6)
C14 0.192(9) 0.161(8) 0.155(8) 0.013(7) 0.070(7) 0.066(6)

loop_
_atom_type_symbol
_atom_type_description
_atom_type_scat_dispersion_real
_atom_type_scat_dispersion_imag
_atom_type_scat_source
C C 0.0033 0.0016 'International Tables Vol C Tables 4.2.6.8 and 6.1.1.4'
H H 0.0000 0.0000 'International Tables Vol C Tables 4.2.6.8 and 6.1.1.4'
N N 0.0061 0.0033 'International Tables Vol C Tables 4.2.6.8 and 6.1.1.4'
O O 0.0106 0.0060 'International Tables Vol C Tables 4.2.6.8 and 6.1.1.4'
Ni Ni 0.3393 1.1124 'International Tables Vol C Tables 4.2.6.8 and 6.1.1.4'

loop_
_geom_angle_atom_site_label_1
_geom_angle_atom_site_label_2
_geom_angle_atom_site_label_3
_geom_angle_site_symmetry_1
_geom_angle_site_symmetry_3
_geom_angle
_geom_angle_publ_flag
O1 Ni1 O1 . 2_666 79.70(10) yes
O1 Ni1 O2 . . 91.00(10) yes
O1 Ni1 O3 . . 90.00(10) yes
O1 Ni1 O4 . . 178.90(10) yes
O1 Ni1 N1 . . 83.5(2) yes
O1 Ni1 O2 2_666 . 170.70(10) yes
O1 Ni1 O3 2_666 . 88.80(10) yes
O1 Ni1 O4 2_666 . 101.20(10) yes
O1 Ni1 N1 2_666 . 87.7(2) yes
O2 Ni1 O3 . . 90.2(2) yes
O2 Ni1 O4 . . 88.10(10) yes
O2 Ni1 N1 . . 92.3(2) yes
O3 Ni1 O4 . . 90.70(10) yes
O3 Ni1 N1 . . 173.1(2) yes
O4 Ni1 N1 . . 95.9(2) yes
C2 O1 Ni1 . . 123.2(3) no
C2 O1 Ni1 . 2_666 134.8(3) no
Ni1 O1 Ni1 . 2_666 100.30(10) no
C4 O2 Ni1 . . 125.3(3) no
C7 O3 Ni1 . . 123.7(3) no
C9 O4 Ni1 . . 124.5(3) no
C11 N1 Ni1 . . 135.4(4) no
O1 C2 C3 . . 124.6(4) no
O1 C2 C1 . . 117.0(4) no
C3 C2 C1 . . 118.4(5) no
C2 C3 C4 . . 128.2(5) no
O2 C4 C3 . . 125.9(5) no
O2 C4 C5 . . 116.2(5) no
C3 C4 C5 . . 117.8(5) no
O3 C7 C8 . . 125.6(5) no
O3 C7 C6 . . 115.4(5) no
C8 C7 C6 . . 118.9(5) no
C7 C8 C9 . . 126.7(5) no
O4 C9 C8 . . 125.1(5) no
O4 C9 C10 . . 115.1(5) no
C8 C9 C10 . . 119.7(5) no
C13 C11 N1 . . 113.7(5) no
C13 C11 C12 . . 112.2(5) no
N1 C11 C12 . . 111.9(4) no
C13 C11 C14 . . 107.0(5) no
N1 C11 C14 . . 105.0(4) no
C12 C11 C14 . . 106.4(5) no
C11 N1 H1N1 . . 103.3 no
Ni1 N1 H1N1 . . 103.3 no
C11 N1 H1N2 . . 103.3 no
Ni1 N1 H1N2 . . 103.3 no
H1N1 N1 H1N2 . . 105.2 no
C2 C1 H1A . . 109.5 no
C2 C1 H1B . . 109.5 no
H1A C1 H1B . . 109.5 no
C2 C1 H1C . . 109.5 no
H1A C1 H1C . . 109.5 no
H1B C1 H1C . . 109.5 no
C2 C3 H3 . . 115.9 no
C4 C3 H3 . . 115.9 no
C4 C5 H5A . . 109.5 no
C4 C5 H5B . . 109.5 no
H5A C5 H5B . . 109.5 no
C4 C5 H5C . . 109.5 no
H5A C5 H5C . . 109.5 no
H5B C5 H5C . . 109.5 no
C7 C6 H6A . . 109.5 no
C7 C6 H6B . . 109.5 no
H6A C6 H6B . . 109.5 no
C7 C6 H6C . . 109.5 no
H6A C6 H6C . . 109.5 no
H6B C6 H6C . . 109.5 no
C7 C8 H8 . . 116.7 no
C9 C8 H8 . . 116.7 no
C9 C10 H10A . . 109.5 no
C9 C10 H10B . . 109.5 no
H10A C10 H10B . . 109.5 no
C9 C10 H10C . . 109.5 no
H10A C10 H10C . . 109.5 no
H10B C10 H10C . . 109.5 no
C11 C12 H12A . . 109.5 no
C11 C12 H12B . . 109.5 no
H12A C12 H12B . . 109.5 no
C11 C12 H12C . . 109.5 no
H12A C12 H12C . . 109.5 no
H12B C12 H12C . . 109.5 no
C11 C13 H13A . . 109.5 no
C11 C13 H13B . . 109.5 no
H13A C13 H13B . . 109.5 no
C11 C13 H13C . . 109.5 no
H13A C13 H13C . . 109.5 no
H13B C13 H13C . . 109.5 no
C11 C14 H14A . . 109.5 no
C11 C14 H14B . . 109.5 no
H14A C14 H14B . . 109.5 no
C11 C14 H14C . . 109.5 no
H14A C14 H14C . . 109.5 no
H14B C14 H14C . . 109.5 no

loop_
_geom_bond_atom_site_label_1
_geom_bond_atom_site_label_2
_geom_bond_site_symmetry_2
_geom_bond_distance
_geom_bond_publ_flag
Ni1 O1 . 2.076(3) yes
Ni1 O1 2_666 2.156(3) yes
Ni1 O2 . 2.014(4) yes
Ni1 O3 . 2.028(3) yes
Ni1 O4 . 2.001(3) yes
Ni1 N1 . 2.100(4) yes
O1 C2 . 1.278(5) no
O2 C4 . 1.240(6) no
O3 C7 . 1.259(6) no
O4 C9 . 1.271(6) no
N1 C11 . 1.445(5) no
C1 C2 . 1.488(7) no
C2 C3 . 1.393(7) no
C3 C4 . 1.396(7) no
C4 C5 . 1.504(7) no
C6 C7 . 1.507(7) no
C7 C8 . 1.387(7) no
C8 C9 . 1.389(7) no
C9 C10 . 1.493(7) no
C11 C13 . 1.444(6) no
C11 C12 . 1.468(6) no
C11 C14 . 1.518(7) no
N1 H1N1 . 0.90 no
N1 H1N2 . 0.90 no
C1 H1A . 0.96 no
C1 H1B . 0.96 no
C1 H1C . 0.96 no
C3 H3 . 0.93 no
C5 H5A . 0.96 no
C5 H5B . 0.96 no
C5 H5C . 0.96 no
C6 H6A . 0.96 no
C6 H6B . 0.96 no
C6 H6C . 0.96 no
C8 H8 . 0.93 no
C10 H10A . 0.96 no
C10 H10B . 0.96 no
C10 H10C . 0.96 no
C12 H12A . 0.96 no
C12 H12B . 0.96 no
C12 H12C . 0.96 no
C13 H13A . 0.96 no
C13 H13B . 0.96 no
C13 H13C . 0.96 no
C14 H14A . 0.96 no
C14 H14B . 0.96 no
C14 H14C . 0.96 no

loop_
_geom_hbond_atom_site_label_D
_geom_hbond_atom_site_label_H
_geom_hbond_atom_site_label_A
_geom_hbond_site_symmetry_A
_geom_hbond_distance_DH
_geom_hbond_distance_HA
_geom_hbond_distance_DA
_geom_hbond_angle_DHA
_geom_hbond_publ_flag
N1 H1N2 O3 2_666 0.90 2.29 3.015(6) 137 no

loop_
_geom_torsion_atom_site_label_1
_geom_torsion_atom_site_label_2
_geom_torsion_atom_site_label_3
_geom_torsion_atom_site_label_4
_geom_torsion_site_symmetry_1
_geom_torsion_site_symmetry_4
_geom_torsion
_geom_torsion_publ_flag
O2 Ni1 O1 C2 . . -13.9(4) no
O3 Ni1 O1 C2 . . -104.1(4) no
N1 Ni1 O1 C2 . . 78.3(4) no
O1 Ni1 O1 C2 2_666 . 167.1(4) no
O2 Ni1 O1 Ni1 . 2_666 179.00(10) no
O3 Ni1 O1 Ni1 . 2_666 88.80(10) no
N1 Ni1 O1 Ni1 . 2_666 -88.8(2) no
O1 Ni1 O1 Ni1 2_666 2_666 0.0 no
O4 Ni1 O2 C4 . . -167.3(4) no
O3 Ni1 O2 C4 . . 102.0(4) no
O1 Ni1 O2 C4 . . 12.0(4) no
N1 Ni1 O2 C4 . . -71.5(4) no
O4 Ni1 O3 C7 . . -19.1(4) no
O2 Ni1 O3 C7 . . 69.0(4) no
O1 Ni1 O3 C7 . . 160.0(4) no
O1 Ni1 O3 C7 2_666 . -120.2(4) no
O2 Ni1 O4 C9 . . -71.7(4) no
O3 Ni1 O4 C9 . . 18.5(4) no
N1 Ni1 O4 C9 . . -163.8(4) no
O1 Ni1 O4 C9 2_666 . 107.4(4) no
O4 Ni1 N1 C11 . . 17.1(6) no
O2 Ni1 N1 C11 . . -71.2(6) no
O1 Ni1 N1 C11 . . -162.0(6) no
O1 Ni1 N1 C11 2_666 . 118.1(6) no
Ni1 O1 C2 C3 . . 9.4(7) no
Ni1 O1 C2 C3 2_666 . 171.3(4) no
Ni1 O1 C2 C1 . . -169.7(4) no
Ni1 O1 C2 C1 2_666 . -7.8(7) no
O1 C2 C3 C4 . . 2.8(9) no
C1 C2 C3 C4 . . -178.1(6) no
Ni1 O2 C4 C3 . . -5.3(7) no
Ni1 O2 C4 C5 . . 174.4(4) no
C2 C3 C4 O2 . . -5.4(9) no
C2 C3 C4 C5 . . 174.8(5) no
Ni1 O3 C7 C8 . . 11.7(7) no
Ni1 O3 C7 C6 . . -171.0(3) no
O3 C7 C8 C9 . . 4.3(9) no
C6 C7 C8 C9 . . -173.0(5) no
Ni1 O4 C9 C8 . . -10.5(7) no
Ni1 O4 C9 C10 . . 172.5(4) no
C7 C8 C9 O4 . . -5.1(9) no
C7 C8 C9 C10 . . 171.8(5) no
Ni1 N1 C11 C13 . . 168.2(6) no
Ni1 N1 C11 C12 . . 39.9(8) no
Ni1 N1 C11 C14 . . -75.2(7) no
